data_7216942
loop_
_publ_author_name
'Alder, Roger W.'
'Butts, Craig P.'
'Orpen, A. Guy'
'Read, David'

_publ_section_title
;
 Bridgehead phosphorus chemistry: in--out inversion, intrabridgehead
 P&#x200A;&#x200A;&#x00B7;&#x2005;&#x00B7;&#x2005;&#x00B7;&#x200A;&#x200A;P
 bonding, and reactivity
;
_journal_issue 3
_journal_name_full 'Journal of the Chemical Society, Perkin Transactions 2'
_journal_page_first 288
_journal_paper_doi 10.1039/b009007g
_journal_year 2001
_chemical_formula_sum 'C11 H22 F6 O P3'
_chemical_formula_weight 377.20
_chemical_name_systematic
; 
? 
;
_space_group_IT_number 61
_symmetry_cell_setting orthorhombic
_symmetry_space_group_name_Hall '-P 2ac 2ab'
_symmetry_space_group_name_H-M 'P b c a'
_atom_sites_solution_hydrogens geom
_atom_sites_solution_primary direct
_atom_sites_solution_secondary difmap
_audit_creation_method SHELXL-97
_cell_angle_alpha 90.00
_cell_angle_beta 90.00
_cell_angle_gamma 90.00
_cell_formula_units_Z 8
_cell_length_a 12.997(3)
_cell_length_b 15.552(2)
_cell_length_c 15.809(3)
_cell_measurement_reflns_used 26
_cell_measurement_temperature 293(2)
_cell_measurement_theta_max 12.51
_cell_measurement_theta_min 4.98
_cell_volume 3195.5(10)
_computing_cell_refinement 'Siemens XSCANS'
_computing_data_collection 'Siemens XSCANS'
_computing_data_reduction 'Siemens SHELXTL'
_computing_molecular_graphics 'Siemens SHELXTL'
_computing_publication_material 'Siemens SHELXTL'
_computing_structure_refinement 'SHELXL-97 (Sheldrick, 1997)'
_computing_structure_solution 'SHELXS-97 (Sheldrick, 1990)'
_diffrn_ambient_temperature 293(2)
_diffrn_measured_fraction_theta_full 1.000
_diffrn_measured_fraction_theta_max 1.000
_diffrn_measurement_device_type 'Siemens P4'
_diffrn_measurement_method '2\q/\w scans'
_diffrn_radiation_monochromator graphite
_diffrn_radiation_source 'fine-focus sealed tube'
_diffrn_radiation_type MoK\a
_diffrn_radiation_wavelength 0.71073
_diffrn_reflns_av_R_equivalents 0.0000
_diffrn_reflns_av_sigmaI/netI 0.1456
_diffrn_reflns_limit_h_max 15
_diffrn_reflns_limit_h_min 0
_diffrn_reflns_limit_k_max 18
_diffrn_reflns_limit_k_min 0
_diffrn_reflns_limit_l_max 18
_diffrn_reflns_limit_l_min 0
_diffrn_reflns_number 2822
_diffrn_reflns_theta_full 25.00
_diffrn_reflns_theta_max 25.00
_diffrn_reflns_theta_min 2.41
_diffrn_standards_decay_% 8.04
_diffrn_standards_interval_count 97
_diffrn_standards_number 3
_exptl_absorpt_coefficient_mu 0.429
_exptl_absorpt_correction_type none
_exptl_crystal_colour colourless
_exptl_crystal_density_diffrn 1.568
_exptl_crystal_density_method 'not measured'
_exptl_crystal_description block
_exptl_crystal_F_000 1560
_exptl_crystal_size_max .6
_exptl_crystal_size_mid .43
_exptl_crystal_size_min .2
_refine_diff_density_max 0.634
_refine_diff_density_min -0.441
_refine_diff_density_rms 0.081
_refine_ls_extinction_method none
_refine_ls_goodness_of_fit_ref 0.783
_refine_ls_hydrogen_treatment mixed
_refine_ls_matrix_type full
_refine_ls_number_parameters 190
_refine_ls_number_reflns 2822
_refine_ls_number_restraints 0
_refine_ls_restrained_S_all 0.783
_refine_ls_R_factor_all 0.1158
_refine_ls_R_factor_gt 0.0524
_refine_ls_shift/su_max 0.000
_refine_ls_shift/su_mean 0.000
_refine_ls_structure_factor_coef Fsqd
_refine_ls_weighting_details 'calc w=1/[\s^2^(Fo^2^)+(0.0680P)^2^+0.0000P] where P=(Fo^2^+2Fc^2^)/3'
_refine_ls_weighting_scheme calc
_refine_ls_wR_factor_gt 0.1261
_refine_ls_wR_factor_ref 0.1382
_reflns_number_gt 1238
_reflns_number_total 2822
_reflns_threshold_expression >2sigma(I)
_cod_data_source_file b009007g.txt
_cod_data_source_block fftoh
_cod_depositor_comments
;
The following automatic conversions were performed:

'_symmetry_cell_setting' value 'Orthorhombic' changed to
'orthorhombic' according to
/usr/data/users/saulius/automatic-downloads/retrospective/RSC/lib/dictionaries/cif_core.dic
dictionary named 'cif_core.dic' version 2.4.2 from 2011-04-26.

Automatic conversion script
Id: cif_fix_values 2281 2013-09-26 08:29:07Z andrius 
;
_cod_original_cell_volume 3195.3(11)
_cod_original_sg_symbol_H-M Pbca
_cod_database_code 7216942

loop_
_symmetry_equiv_pos_as_xyz
'x, y, z'
'-x+1/2, -y, z+1/2'
'-x, y+1/2, -z+1/2'
'x+1/2, -y+1/2, -z'
'-x, -y, -z'
'x-1/2, y, -z-1/2'
'x, -y-1/2, z-1/2'
'-x-1/2, y-1/2, z'

loop_
_atom_site_label
_atom_site_type_symbol
_atom_site_fract_x
_atom_site_fract_y
_atom_site_fract_z
_atom_site_U_iso_or_equiv
_atom_site_adp_type
_atom_site_occupancy
_atom_site_symmetry_multiplicity
_atom_site_calc_flag
_atom_site_refinement_flags
P1 P 0.12127(10) 0.11992(9) 0.41487(9) 0.0229(3) Uani 1 1 d .
P2 P 0.30590(10) 0.16782(9) 0.41984(10) 0.0262(4) Uani 1 1 d .
O1 O -0.0051(2) 0.1010(2) 0.4192(2) 0.0329(9) Uani 1 1 d .
C1 C 0.1259(4) 0.1384(3) 0.3004(3) 0.0298(14) Uani 1 1 d .
H1A H 0.0683 0.1075 0.2761 0.036 Uiso 1 1 calc R
H1B H 0.1125 0.1991 0.2917 0.036 Uiso 1 1 calc R
C2 C 0.2198(4) 0.1161(4) 0.2473(4) 0.0379(15) Uani 1 1 d .
H2A H 0.1975 0.1079 0.1894 0.045 Uiso 1 1 calc R
H2B H 0.2469 0.0616 0.2672 0.045 Uiso 1 1 calc R
C3 C 0.3074(5) 0.1815(4) 0.2473(4) 0.0433(15) Uani 1 1 d .
H3A H 0.3464 0.1756 0.1953 0.052 Uiso 1 1 calc R
H3B H 0.2785 0.2390 0.2485 0.052 Uiso 1 1 calc R
C4 C 0.3792(4) 0.1710(4) 0.3215(4) 0.0360(15) Uani 1 1 d .
H4A H 0.4274 0.2186 0.3231 0.043 Uiso 1 1 calc R
H4B H 0.4182 0.1182 0.3153 0.043 Uiso 1 1 calc R
C5 C 0.1665(4) 0.0160(3) 0.4514(3) 0.0257(13) Uani 1 1 d .
H5A H 0.1063 -0.0186 0.4641 0.031 Uiso 1 1 calc R
H5B H 0.2013 -0.0114 0.4044 0.031 Uiso 1 1 calc R
C6 C 0.2384(4) 0.0107(4) 0.5281(4) 0.0322(14) Uani 1 1 d .
H6A H 0.2178 0.0546 0.5682 0.039 Uiso 1 1 calc R
H6B H 0.2279 -0.0446 0.5552 0.039 Uiso 1 1 calc R
C7 C 0.3523(4) 0.0211(3) 0.5110(4) 0.0371(16) Uani 1 1 d .
H7A H 0.3699 -0.0100 0.4598 0.045 Uiso 1 1 calc R
H7B H 0.3908 -0.0041 0.5573 0.045 Uiso 1 1 calc R
C8 C 0.3841(4) 0.1150(3) 0.5008(4) 0.0379(15) Uani 1 1 d .
H8A H 0.4561 0.1179 0.4849 0.045 Uiso 1 1 calc R
H8B H 0.3758 0.1447 0.5543 0.045 Uiso 1 1 calc R
C9 C 0.1022(4) 0.2128(3) 0.4832(4) 0.0293(14) Uani 1 1 d .
H9A H 0.0623 0.2543 0.4512 0.035 Uiso 1 1 calc R
H9B H 0.0592 0.1941 0.5298 0.035 Uiso 1 1 calc R
C10 C 0.1935(4) 0.2614(3) 0.5217(3) 0.0364(15) Uani 1 1 d .
H10A H 0.1701 0.3168 0.5423 0.044 Uiso 1 1 calc R
H10B H 0.2199 0.2293 0.5696 0.044 Uiso 1 1 calc R
C11 C 0.2797(4) 0.2751(3) 0.4578(4) 0.0345(15) Uani 1 1 d .
H11A H 0.3400 0.2999 0.4846 0.041 Uiso 1 1 calc R
H11B H 0.2577 0.3124 0.4121 0.041 Uiso 1 1 calc R
P3 P 0.54045(14) 0.09842(10) 0.74851(11) 0.0402(4) Uani 1 1 d .
F1 F 0.4845(4) 0.0290(3) 0.6894(3) 0.112(2) Uani 1 1 d .
F2 F 0.6373(3) 0.0967(3) 0.6910(3) 0.0987(17) Uani 1 1 d .
F3 F 0.5913(3) 0.1680(3) 0.8066(3) 0.0790(15) Uani 1 1 d .
F4 F 0.4368(4) 0.1011(3) 0.8034(3) 0.1113(19) Uani 1 1 d .
F5 F 0.5836(3) 0.0223(2) 0.8052(2) 0.0596(12) Uani 1 1 d .
F6 F 0.4877(3) 0.1738(2) 0.6903(2) 0.0698(13) Uani 1 1 d .

loop_
_atom_site_aniso_label
_atom_site_aniso_U_11
_atom_site_aniso_U_22
_atom_site_aniso_U_33
_atom_site_aniso_U_23
_atom_site_aniso_U_13
_atom_site_aniso_U_12
P1 0.0195(7) 0.0269(7) 0.0224(7) -0.0008(7) -0.0007(7) 0.0014(6)
P2 0.0226(7) 0.0235(7) 0.0324(8) -0.0003(7) 0.0010(8) -0.0009(7)
O1 0.0229(18) 0.043(2) 0.033(2) 0.000(2) 0.0028(19) -0.0005(17)
C1 0.033(3) 0.033(3) 0.023(3) 0.002(3) -0.008(3) 0.000(3)
C2 0.044(4) 0.047(4) 0.022(3) -0.009(3) 0.005(3) 0.006(3)
C3 0.049(4) 0.047(4) 0.034(3) 0.011(3) 0.018(3) 0.001(4)
C4 0.030(3) 0.036(3) 0.042(4) -0.002(3) 0.011(3) 0.003(3)
C5 0.029(3) 0.028(3) 0.021(3) 0.001(3) 0.001(2) -0.001(3)
C6 0.033(3) 0.027(3) 0.037(4) 0.011(3) -0.007(3) 0.000(3)
C7 0.037(4) 0.035(4) 0.039(4) 0.004(3) -0.011(3) 0.006(3)
C8 0.022(3) 0.041(4) 0.051(4) 0.004(3) -0.005(3) -0.001(3)
C9 0.030(3) 0.028(3) 0.030(3) 0.003(3) 0.006(3) 0.003(3)
C10 0.049(4) 0.031(3) 0.030(4) -0.011(3) 0.008(3) 0.004(3)
C11 0.027(3) 0.030(3) 0.047(4) 0.001(3) 0.002(3) -0.007(3)
P3 0.0620(11) 0.0292(8) 0.0295(8) 0.0012(8) 0.0082(9) -0.0079(8)
F1 0.203(6) 0.047(3) 0.087(4) 0.000(2) -0.062(4) -0.037(3)
F2 0.085(3) 0.110(4) 0.102(4) 0.021(3) 0.053(3) 0.015(3)
F3 0.115(4) 0.060(3) 0.063(3) 0.002(2) -0.038(3) -0.026(3)
F4 0.090(3) 0.116(4) 0.128(5) 0.042(4) 0.058(3) 0.005(3)
F5 0.060(3) 0.057(3) 0.062(3) 0.024(2) -0.016(2) 0.0028(19)
F6 0.106(3) 0.044(2) 0.059(3) 0.016(2) -0.018(3) -0.002(2)

loop_
_atom_type_symbol
_atom_type_description
_atom_type_scat_dispersion_real
_atom_type_scat_dispersion_imag
_atom_type_scat_source
C C 0.0033 0.0016 'International Tables Vol C Tables 4.2.6.8 and 6.1.1.4'
H H 0.0000 0.0000 'International Tables Vol C Tables 4.2.6.8 and 6.1.1.4'
P P 0.1023 0.0942 'International Tables Vol C Tables 4.2.6.8 and 6.1.1.4'
F F 0.0171 0.0103 'International Tables Vol C Tables 4.2.6.8 and 6.1.1.4'
O O 0.0106 0.0060 'International Tables Vol C Tables 4.2.6.8 and 6.1.1.4'

loop_
_geom_angle_atom_site_label_1
_geom_angle_atom_site_label_2
_geom_angle_atom_site_label_3
_geom_angle
O1 P1 C5 98.6(2)
O1 P1 C9 88.9(2)
C5 P1 C9 124.2(3)
O1 P1 C1 95.8(2)
C5 P1 C1 116.3(2)
C9 P1 C1 117.7(3)
O1 P1 P2 171.80(15)
C5 P1 P2 86.84(17)
C9 P1 P2 82.91(18)
C1 P1 P2 87.28(18)
C11 P2 C4 110.9(3)
C11 P2 C8 106.7(3)
C4 P2 C8 108.5(3)
C11 P2 P1 96.00(18)
C4 P2 P1 118.7(2)
C8 P2 P1 114.78(19)
C2 C1 P1 122.4(4)
C1 C2 C3 116.5(5)
C4 C3 C2 112.9(5)
C3 C4 P2 110.0(4)
C6 C5 P1 119.8(4)
C7 C6 C5 116.7(5)
C6 C7 C8 112.8(5)
C7 C8 P2 110.7(4)
C10 C9 P1 121.4(4)
C11 C10 C9 112.0(4)
C10 C11 P2 103.3(4)
F2 P3 F3 90.7(3)
F2 P3 F5 91.8(2)
F3 P3 F5 92.0(2)
F2 P3 F1 90.9(3)
F3 P3 F1 177.9(3)
F5 P3 F1 89.2(2)
F2 P3 F4 176.9(3)
F3 P3 F4 91.1(3)
F5 P3 F4 90.7(2)
F1 P3 F4 87.2(3)
F2 P3 F6 91.3(2)
F3 P3 F6 90.7(2)
F5 P3 F6 175.9(2)
F1 P3 F6 88.0(2)
F4 P3 F6 86.2(2)

loop_
_geom_bond_atom_site_label_1
_geom_bond_atom_site_label_2
_geom_bond_distance
P1 O1 1.670(3)
P1 C5 1.815(5)
P1 C9 1.820(5)
P1 C1 1.833(5)
P1 P2 2.514(2)
P2 C11 1.805(5)
P2 C4 1.824(6)
P2 C8 1.830(6)
C1 C2 1.521(7)
C2 C3 1.527(7)
C3 C4 1.508(8)
C5 C6 1.532(7)
C6 C7 1.514(7)
C7 C8 1.526(7)
C9 C10 1.534(7)
C10 C11 1.524(7)
P3 F2 1.553(4)
P3 F3 1.566(4)
P3 F5 1.587(4)
P3 F1 1.602(4)
P3 F4 1.602(5)
P3 F6 1.640(4)
